data_4505747
loop_
_publ_author_name
'Morimoto, Masakazu'
'Kobatake, Seiya'
'Irie, Masahiro'

_publ_section_title
;
 Aryl&#x2212;Perfluoroaryl Interaction in Photochromic Diarylethene
 Crystals
;
_journal_issue 5
_journal_name_full 'Crystal Growth &amp; Design'
_journal_page_first 847
_journal_paper_doi 10.1021/cg034076t
_journal_volume 3
_journal_year 2003
_chemical_formula_sum 'C37 H16 F16 S2'
_chemical_formula_weight 828.62
_chemical_name_systematic
; 
 ? 
;
_space_group_IT_number 15
_symmetry_cell_setting monoclinic
_symmetry_space_group_name_Hall '-C 2yc'
_symmetry_space_group_name_H-M 'C 1 2/c 1'
_atom_sites_solution_hydrogens geom
_atom_sites_solution_primary direct
_atom_sites_solution_secondary difmap
_audit_creation_method SHELXL-97
_cell_angle_alpha 90.00
_cell_angle_beta 117.188(4)
_cell_angle_gamma 90.00
_cell_formula_units_Z 8
_cell_length_a 29.337(6)
_cell_length_b 8.0513(17)
_cell_length_c 31.583(6)
_cell_measurement_reflns_used 3854
_cell_measurement_temperature 123(2)
_cell_measurement_theta_max 27.52
_cell_measurement_theta_min 1.45
_cell_volume 6636(2)
_computing_cell_refinement 'Bruker SMART'
_computing_data_collection 'Bruker SMART'
_computing_data_reduction 'Bruker SHELXTL'
_computing_molecular_graphics 'Bruker SHELXTL'
_computing_publication_material 'Bruker SHELXTL'
_computing_structure_refinement 'SHELXL-97 (Sheldrick, 1997)'
_computing_structure_solution 'SHELXS-97 (Sheldrick, 1990)'
_diffrn_ambient_temperature 123(2)
_diffrn_measured_fraction_theta_full 0.929
_diffrn_measured_fraction_theta_max 0.929
_diffrn_measurement_device_type 'CCD area detector'
_diffrn_measurement_method 'omega scans'
_diffrn_radiation_monochromator graphite
_diffrn_radiation_source 'fine-focus sealed tube'
_diffrn_radiation_type MoK\a
_diffrn_radiation_wavelength 0.71073
_diffrn_reflns_av_R_equivalents 0.1081
_diffrn_reflns_av_sigmaI/netI 0.1205
_diffrn_reflns_limit_h_max 33
_diffrn_reflns_limit_h_min -37
_diffrn_reflns_limit_k_max 10
_diffrn_reflns_limit_k_min -10
_diffrn_reflns_limit_l_max 37
_diffrn_reflns_limit_l_min -39
_diffrn_reflns_number 19862
_diffrn_reflns_theta_full 27.52
_diffrn_reflns_theta_max 27.52
_diffrn_reflns_theta_min 1.45
_diffrn_standards_decay_% 0.7
_exptl_absorpt_coefficient_mu 0.280
_exptl_absorpt_correction_type none
_exptl_crystal_colour needle
_exptl_crystal_density_diffrn 1.659
_exptl_crystal_density_method 'not measured'
_exptl_crystal_description colorless
_exptl_crystal_F_000 3312
_exptl_crystal_size_max 0.3
_exptl_crystal_size_mid 0.2
_exptl_crystal_size_min 0.1
_refine_diff_density_max 0.388
_refine_diff_density_min -0.555
_refine_diff_density_rms 0.099
_refine_ls_extinction_method none
_refine_ls_goodness_of_fit_ref 1.009
_refine_ls_hydrogen_treatment mixed
_refine_ls_matrix_type full
_refine_ls_number_parameters 523
_refine_ls_number_reflns 7105
_refine_ls_number_restraints 11
_refine_ls_restrained_S_all 1.008
_refine_ls_R_factor_all 0.1264
_refine_ls_R_factor_gt 0.0540
_refine_ls_shift/su_max 0.000
_refine_ls_shift/su_mean 0.000
_refine_ls_structure_factor_coef Fsqd
_refine_ls_weighting_details 'calc w=1/[\s^2^(Fo^2^)+(0.0619P)^2^+1.2931P] where P=(Fo^2^+2Fc^2^)/3'
_refine_ls_weighting_scheme calc
_refine_ls_wR_factor_gt 0.1108
_refine_ls_wR_factor_ref 0.1518
_reflns_number_gt 3799
_reflns_number_total 7105
_reflns_threshold_expression >2sigma(I)
_cod_data_source_file cg034076tsi20030702_111828.cif
_cod_data_source_block 1a/Np
_cod_depositor_comments
;
The following automatic conversions were performed:

'_symmetry_cell_setting' value 'Monoclinic' changed to 'monoclinic'
according to /home/saulius/struct/CIF-dictionaries/cif_core.dic
dictionary named 'cif_core.dic' version 2.4.1 from 2010-06-29.

Automatic conversion script
Id: cif_fix_values 1715 2011-07-08 13:25:40Z adriana 
;
_cod_original_sg_symbol_H-M C2/c
_cod_database_code 4505747

loop_
_symmetry_equiv_pos_as_xyz
'x, y, z'
'-x, y, -z+1/2'
'x+1/2, y+1/2, z'
'-x+1/2, y+1/2, -z+1/2'
'-x, -y, -z'
'x, -y, z-1/2'
'-x+1/2, -y+1/2, -z'
'x+1/2, -y+1/2, z-1/2'

loop_
_atom_site_label
_atom_site_type_symbol
_atom_site_fract_x
_atom_site_fract_y
_atom_site_fract_z
_atom_site_U_iso_or_equiv
_atom_site_adp_type
_atom_site_occupancy
_atom_site_symmetry_multiplicity
_atom_site_calc_flag
_atom_site_refinement_flags
_atom_site_disorder_assembly
_atom_site_disorder_group
C1 C 0.07826(14) 0.9218(4) 0.20067(13) 0.0193(8) Uani 1 1 d . . .
C2 C 0.08991(14) 1.0783(4) 0.19111(13) 0.0196(8) Uani 1 1 d . A .
C3 C 0.05181(15) 1.1982(4) 0.18618(12) 0.0195(9) Uani 1 1 d . . .
H3 H 0.0544 1.3127 0.1803 0.023 Uiso 1 1 calc R . .
C4 C 0.01121(15) 1.1325(4) 0.19073(12) 0.0182(8) Uani 1 1 d . . .
C5 C 0.13626(14) 1.1173(4) 0.18588(13) 0.0182(8) Uani 1 1 d . . .
C8 C 0.20575(15) 1.1099(4) 0.16790(13) 0.0203(9) Uani 1 1 d . . .
C9 C 0.15350(14) 1.0447(4) 0.15718(12) 0.0165(8) Uani 1 1 d . A .
C10 C 0.07759(15) 0.9207(4) 0.08668(13) 0.0189(8) Uani 1 1 d . A .
C11 C 0.12849(14) 0.9179(4) 0.11986(12) 0.0171(8) Uani 1 1 d . . .
C12 C 0.15590(15) 0.7812(4) 0.11351(13) 0.0188(8) Uani 1 1 d . A .
H12 H 0.1914 0.7620 0.1330 0.023 Uiso 1 1 calc R . .
C13 C 0.12538(15) 0.6808(4) 0.07623(13) 0.0188(8) Uani 1 1 d . . .
C14 C 0.10775(16) 0.7617(5) 0.20856(15) 0.0305(10) Uani 1 1 d . . .
H14A H 0.0961 0.7029 0.1782 0.046 Uiso 1 1 calc R . .
H14B H 0.1020 0.6919 0.2311 0.046 Uiso 1 1 calc R . .
H14C H 0.1444 0.7863 0.2215 0.046 Uiso 1 1 calc R . .
C15 C 0.03682(15) 1.0460(5) 0.07919(14) 0.0241(9) Uani 1 1 d . . .
H15A H 0.0183 1.0123 0.0969 0.036 Uiso 1 1 calc R A .
H15B H 0.0128 1.0529 0.0452 0.036 Uiso 1 1 calc R . .
H15C H 0.0527 1.1549 0.0905 0.036 Uiso 1 1 calc R . .
C16 C -0.03454(15) 1.2196(4) 0.18714(12) 0.0209(9) Uani 1 1 d . . .
C17 C -0.03574(16) 1.3908(5) 0.19378(13) 0.0225(9) Uani 1 1 d . . .
C18 C -0.07800(17) 1.4713(5) 0.19195(14) 0.0261(10) Uani 1 1 d . . .
C19 C -0.12216(16) 1.3848(5) 0.18178(13) 0.0281(10) Uani 1 1 d . . .
C20 C -0.12317(16) 1.2161(5) 0.17373(14) 0.0284(10) Uani 1 1 d . . .
C21 C -0.08029(15) 1.1374(5) 0.17663(13) 0.0224(9) Uani 1 1 d . . .
C22 C 0.14059(15) 0.5305(4) 0.05861(12) 0.0181(8) Uani 1 1 d . A .
C23 C 0.18912(15) 0.5171(4) 0.06106(12) 0.0197(9) Uani 1 1 d . . .
C24 C 0.20371(15) 0.3789(5) 0.04404(13) 0.0250(9) Uani 1 1 d . A .
C25 C 0.17064(17) 0.2503(5) 0.02466(14) 0.0262(9) Uani 1 1 d . . .
C26 C 0.12223(17) 0.2572(4) 0.02160(13) 0.0238(9) Uani 1 1 d . A .
C27 C 0.10788(15) 0.3963(4) 0.03838(13) 0.0223(9) Uani 1 1 d . . .
C28 C 0.33128(18) 1.0427(6) 0.07410(15) 0.0390(12) Uani 1 1 d . . .
H28 H 0.3204 1.1447 0.0816 0.047 Uiso 1 1 calc R . .
C29 C 0.29882(18) 0.9094(7) 0.06027(16) 0.0465(13) Uani 1 1 d . . .
H29 H 0.2658 0.9191 0.0587 0.056 Uiso 1 1 calc R . .
C30 C 0.31374(19) 0.7595(7) 0.04845(17) 0.0459(13) Uani 1 1 d . . .
H30 H 0.2908 0.6679 0.0387 0.055 Uiso 1 1 calc R . .
C31 C 0.36038(17) 0.7432(5) 0.05071(14) 0.0321(10) Uani 1 1 d . . .
H31 H 0.3699 0.6400 0.0425 0.039 Uiso 1 1 calc R . .
C32 C 0.39560(16) 0.8769(5) 0.06513(13) 0.0234(9) Uani 1 1 d . . .
C33 C 0.38094(16) 1.0309(5) 0.07736(13) 0.0233(9) Uani 1 1 d . . .
C34 C 0.41677(19) 1.1625(5) 0.09268(14) 0.0344(11) Uani 1 1 d . . .
H34 H 0.4078 1.2662 0.1012 0.041 Uiso 1 1 calc R . .
C35 C 0.46431(19) 1.1411(5) 0.09532(14) 0.0375(12) Uani 1 1 d . . .
H35 H 0.4881 1.2303 0.1058 0.045 Uiso 1 1 calc R . .
C36 C 0.47834(17) 0.9898(6) 0.08276(14) 0.0346(11) Uani 1 1 d . . .
H36 H 0.5114 0.9772 0.0846 0.042 Uiso 1 1 calc R . .
C37 C 0.44464(16) 0.8606(5) 0.06792(14) 0.0288(10) Uani 1 1 d . . .
H37 H 0.4544 0.7584 0.0593 0.035 Uiso 1 1 calc R . .
C6A C 0.1742(2) 1.2451(6) 0.2176(2) 0.0204(16) Uani 0.917(4) 1 d PD A 1
C7A C 0.21192(19) 1.2683(7) 0.1967(2) 0.0253(13) Uani 0.917(4) 1 d PD A 1
F1A F 0.19963(11) 1.1911(3) 0.26342(8) 0.0333(8) Uani 0.917(4) 1 d PD A 1
F2A F 0.15187(10) 1.3915(3) 0.21900(11) 0.0345(8) Uani 0.917(4) 1 d PD A 1
F3A F 0.26043(10) 1.2960(3) 0.22953(10) 0.0405(9) Uani 0.917(4) 1 d PD A 1
F4A F 0.19721(12) 1.4012(3) 0.16668(10) 0.0393(8) Uani 0.917(4) 1 d PD A 1
C6B C 0.1656(12) 1.265(5) 0.2098(12) 0.07(5) Uiso 0.083(4) 1 d PD A 2
C7B C 0.2173(11) 1.238(4) 0.2097(12) 0.02(2) Uiso 0.083(4) 1 d PD A 2
F1B F 0.1702(13) 1.287(4) 0.2544(10) 0.048(10) Uiso 0.083(4) 1 d PD A 2
F2B F 0.1430(12) 1.405(4) 0.1850(11) 0.045(10) Uiso 0.083(4) 1 d PD A 2
F3B F 0.2543(9) 1.176(3) 0.2501(8) 0.021(7) Uiso 0.083(4) 1 d PD A 2
F4B F 0.2352(10) 1.384(3) 0.2009(9) 0.014(7) Uiso 0.083(4) 1 d PD A 2
F5 F 0.24324(8) 0.9992(3) 0.19309(8) 0.0311(6) Uani 1 1 d . A .
F6 F 0.21068(9) 1.1429(3) 0.12811(7) 0.0343(6) Uani 1 1 d . A .
F7 F 0.00624(9) 1.4837(2) 0.20413(7) 0.0262(5) Uani 1 1 d . . .
F8 F -0.07608(10) 1.6357(3) 0.19961(8) 0.0358(6) Uani 1 1 d . . .
F9 F -0.16333(9) 1.4638(3) 0.17946(8) 0.0406(7) Uani 1 1 d . . .
F10 F -0.16642(9) 1.1294(3) 0.16259(8) 0.0396(6) Uani 1 1 d . . .
F11 F -0.08442(9) 0.9723(3) 0.16788(8) 0.0338(6) Uani 1 1 d . . .
F12 F 0.22296(8) 0.6412(3) 0.07940(8) 0.0296(6) Uani 1 1 d . A .
F13 F 0.25095(9) 0.3717(3) 0.04728(8) 0.0364(6) Uani 1 1 d . . .
F14 F 0.18446(10) 0.1152(3) 0.00808(8) 0.0387(6) Uani 1 1 d . A .
F15 F 0.08918(10) 0.1298(3) 0.00280(8) 0.0349(6) Uani 1 1 d . . .
F16 F 0.06022(9) 0.3984(3) 0.03467(8) 0.0301(6) Uani 1 1 d . A .
S1 S 0.02079(4) 0.92186(12) 0.20264(4) 0.0231(2) Uani 1 1 d . . .
S2 S 0.06329(4) 0.75536(11) 0.04853(3) 0.0211(2) Uani 1 1 d . A .

loop_
_atom_site_aniso_label
_atom_site_aniso_U_11
_atom_site_aniso_U_22
_atom_site_aniso_U_33
_atom_site_aniso_U_23
_atom_site_aniso_U_13
_atom_site_aniso_U_12
C1 0.012(2) 0.030(2) 0.019(2) 0.0008(16) 0.0086(17) 0.0031(17)
C2 0.015(2) 0.027(2) 0.017(2) -0.0039(16) 0.0074(17) -0.0005(17)
C3 0.022(2) 0.0224(19) 0.016(2) -0.0005(16) 0.0102(18) 0.0018(17)
C4 0.019(2) 0.0243(19) 0.0145(19) -0.0021(15) 0.0102(18) 0.0039(17)
C5 0.016(2) 0.0173(18) 0.020(2) 0.0063(15) 0.0075(18) 0.0063(16)
C8 0.020(2) 0.024(2) 0.019(2) 0.0033(16) 0.0103(18) 0.0032(17)
C9 0.015(2) 0.0175(18) 0.017(2) 0.0026(15) 0.0070(17) 0.0031(16)
C10 0.018(2) 0.0196(18) 0.022(2) 0.0020(16) 0.0121(18) 0.0016(17)
C11 0.016(2) 0.0203(18) 0.016(2) -0.0007(15) 0.0085(17) 0.0013(16)
C12 0.014(2) 0.026(2) 0.020(2) 0.0025(16) 0.0107(18) 0.0056(17)
C13 0.018(2) 0.0195(18) 0.021(2) 0.0039(16) 0.0106(18) 0.0012(16)
C14 0.029(3) 0.024(2) 0.045(3) 0.0054(19) 0.023(2) 0.0030(19)
C15 0.020(2) 0.029(2) 0.020(2) 0.0012(17) 0.0072(18) 0.0047(18)
C16 0.020(2) 0.029(2) 0.0146(19) -0.0015(16) 0.0088(18) 0.0043(18)
C17 0.025(2) 0.026(2) 0.020(2) -0.0015(16) 0.0130(19) 0.0010(18)
C18 0.031(3) 0.029(2) 0.021(2) 0.0035(17) 0.014(2) 0.012(2)
C19 0.023(2) 0.045(3) 0.018(2) 0.0081(19) 0.011(2) 0.017(2)
C20 0.018(2) 0.045(3) 0.022(2) -0.0031(19) 0.0088(19) -0.003(2)
C21 0.020(2) 0.030(2) 0.017(2) -0.0046(17) 0.0090(18) 0.0023(19)
C22 0.020(2) 0.0213(19) 0.015(2) 0.0021(15) 0.0094(17) 0.0025(17)
C23 0.020(2) 0.0216(19) 0.016(2) 0.0013(16) 0.0066(18) 0.0001(17)
C24 0.020(2) 0.034(2) 0.022(2) 0.0059(18) 0.0104(19) 0.0108(19)
C25 0.036(3) 0.0202(19) 0.025(2) -0.0009(17) 0.016(2) 0.007(2)
C26 0.035(3) 0.0187(19) 0.019(2) -0.0040(16) 0.013(2) -0.0055(19)
C27 0.022(2) 0.029(2) 0.021(2) 0.0027(17) 0.0139(19) 0.0019(18)
C28 0.035(3) 0.055(3) 0.031(3) 0.016(2) 0.018(2) 0.025(3)
C29 0.019(3) 0.083(4) 0.035(3) 0.022(3) 0.010(2) 0.002(3)
C30 0.027(3) 0.065(3) 0.039(3) 0.009(2) 0.008(2) -0.010(3)
C31 0.032(3) 0.034(2) 0.023(2) 0.0004(19) 0.006(2) -0.002(2)
C32 0.025(2) 0.031(2) 0.0118(19) 0.0038(16) 0.0064(18) 0.0060(19)
C33 0.022(2) 0.030(2) 0.018(2) 0.0040(17) 0.0094(19) 0.0065(19)
C34 0.055(3) 0.030(2) 0.023(2) 0.0004(18) 0.021(2) 0.005(2)
C35 0.041(3) 0.039(3) 0.023(2) 0.001(2) 0.005(2) -0.019(2)
C36 0.021(3) 0.058(3) 0.025(2) 0.007(2) 0.011(2) 0.002(2)
C37 0.024(2) 0.039(2) 0.024(2) 0.0034(19) 0.010(2) 0.007(2)
C6A 0.021(3) 0.018(2) 0.026(3) -0.0052(19) 0.013(2) 0.000(2)
C7A 0.016(3) 0.028(3) 0.030(3) -0.001(3) 0.008(2) -0.004(2)
F1A 0.0323(17) 0.0436(16) 0.0184(14) -0.0031(12) 0.0067(13) -0.0100(14)
F2A 0.0270(16) 0.0232(14) 0.056(2) -0.0143(13) 0.0210(15) -0.0010(12)
F3A 0.0189(16) 0.058(2) 0.0434(19) -0.0181(15) 0.0132(15) -0.0116(14)
F4A 0.053(2) 0.0244(14) 0.0432(19) 0.0090(12) 0.0239(17) -0.0013(13)
F5 0.0147(13) 0.0348(13) 0.0399(14) 0.0059(11) 0.0090(11) 0.0065(10)
F6 0.0305(15) 0.0525(15) 0.0226(13) 0.0037(11) 0.0144(12) -0.0114(12)
F7 0.0270(14) 0.0257(12) 0.0280(13) 0.0000(9) 0.0143(11) 0.0008(10)
F8 0.0467(17) 0.0288(13) 0.0398(15) 0.0046(11) 0.0265(14) 0.0149(12)
F9 0.0302(15) 0.0575(16) 0.0421(16) 0.0063(12) 0.0234(13) 0.0199(13)
F10 0.0187(14) 0.0584(16) 0.0428(16) -0.0064(12) 0.0151(13) -0.0009(12)
F11 0.0240(14) 0.0354(13) 0.0438(15) -0.0092(11) 0.0172(12) -0.0036(11)
F12 0.0178(13) 0.0350(13) 0.0383(14) -0.0106(11) 0.0147(12) -0.0036(11)
F13 0.0248(14) 0.0423(14) 0.0466(16) -0.0046(12) 0.0202(13) 0.0094(12)
F14 0.0464(17) 0.0286(13) 0.0457(16) -0.0089(11) 0.0250(14) 0.0065(12)
F15 0.0479(17) 0.0242(12) 0.0366(14) -0.0074(10) 0.0226(13) -0.0096(12)
F16 0.0266(14) 0.0306(13) 0.0404(14) -0.0076(10) 0.0215(12) -0.0091(11)
S1 0.0191(6) 0.0249(5) 0.0296(6) 0.0023(4) 0.0150(5) 0.0025(4)
S2 0.0147(5) 0.0250(5) 0.0221(5) -0.0020(4) 0.0070(4) 0.0009(4)

loop_
_atom_type_symbol
_atom_type_description
_atom_type_scat_dispersion_real
_atom_type_scat_dispersion_imag
_atom_type_scat_source
C C 0.0033 0.0016 'International Tables Vol C Tables 4.2.6.8 and 6.1.1.4'
H H 0.0000 0.0000 'International Tables Vol C Tables 4.2.6.8 and 6.1.1.4'
F F 0.0171 0.0103 'International Tables Vol C Tables 4.2.6.8 and 6.1.1.4'
S S 0.1246 0.1234 'International Tables Vol C Tables 4.2.6.8 and 6.1.1.4'

loop_
_geom_angle_atom_site_label_1
_geom_angle_atom_site_label_2
_geom_angle_atom_site_label_3
_geom_angle
C2 C1 C14 129.7(3)
C2 C1 S1 110.8(3)
C14 C1 S1 119.6(3)
C1 C2 C3 112.5(3)
C1 C2 C5 123.6(3)
C3 C2 C5 123.9(3)
C4 C3 C2 113.7(3)
C3 C4 C16 127.8(3)
C3 C4 S1 109.8(3)
C16 C4 S1 122.4(3)
C9 C5 C6B 112.7(12)
C9 C5 C2 128.8(3)
C6B C5 C2 118.0(12)
C9 C5 C6A 110.5(3)
C6B C5 C6A 11.7(12)
C2 C5 C6A 120.5(3)
F6 C8 F5 105.7(3)
F6 C8 C9 112.9(3)
F5 C8 C9 111.9(3)
F6 C8 C7A 110.8(4)
F5 C8 C7A 110.8(4)
C9 C8 C7A 104.9(3)
F6 C8 C7B 124.8(11)
F5 C8 C7B 97.7(10)
C9 C8 C7B 102.9(10)
C7A C8 C7B 16.0(9)
C5 C9 C11 129.1(3)
C5 C9 C8 110.6(3)
C11 C9 C8 120.3(3)
C11 C10 C15 129.8(3)
C11 C10 S2 110.7(3)
C15 C10 S2 119.4(3)
C10 C11 C12 112.9(3)
C10 C11 C9 124.5(3)
C12 C11 C9 122.5(3)
C13 C12 C11 112.7(3)
C12 C13 C22 127.8(3)
C12 C13 S2 110.7(3)
C22 C13 S2 121.4(3)
C21 C16 C17 114.6(4)
C21 C16 C4 122.5(3)
C17 C16 C4 122.9(4)
F7 C17 C18 117.1(3)
F7 C17 C16 120.1(3)
C18 C17 C16 122.8(4)
F8 C18 C19 120.0(4)
F8 C18 C17 119.6(4)
C19 C18 C17 120.4(4)
F9 C19 C18 120.2(4)
F9 C19 C20 121.0(4)
C18 C19 C20 118.7(4)
F10 C20 C21 120.2(4)
F10 C20 C19 119.8(4)
C21 C20 C19 120.0(4)
F11 C21 C20 116.5(4)
F11 C21 C16 120.2(3)
C20 C21 C16 123.3(4)
C27 C22 C23 115.9(3)
C27 C22 C13 122.9(3)
C23 C22 C13 121.1(3)
F12 C23 C24 117.9(3)
F12 C23 C22 120.2(3)
C24 C23 C22 122.0(4)
F13 C24 C25 120.1(3)
F13 C24 C23 119.7(4)
C25 C24 C23 120.2(4)
F14 C25 C24 120.7(4)
F14 C25 C26 119.2(4)
C24 C25 C26 120.1(3)
F15 C26 C25 120.7(3)
F15 C26 C27 120.0(4)
C25 C26 C27 119.3(4)
F16 C27 C26 117.5(3)
F16 C27 C22 120.0(3)
C26 C27 C22 122.5(4)
C29 C28 C33 120.9(4)
C28 C29 C30 120.5(4)
C31 C30 C29 120.5(5)
C30 C31 C32 121.3(4)
C37 C32 C31 121.6(4)
C37 C32 C33 119.5(4)
C31 C32 C33 118.9(4)
C34 C33 C28 123.6(4)
C34 C33 C32 118.5(4)
C28 C33 C32 117.9(4)
C35 C34 C33 120.3(4)
C34 C35 C36 121.0(4)
C37 C36 C35 120.0(4)
C36 C37 C32 120.7(4)
F2A C6A F1A 106.2(3)
F2A C6A C5 113.1(5)
F1A C6A C5 111.5(4)
F2A C6A C7A 111.2(4)
F1A C6A C7A 110.0(5)
C5 C6A C7A 104.8(3)
F3A C7A F4A 107.1(4)
F3A C7A C8 113.2(4)
F4A C7A C8 109.1(5)
F3A C7A C6A 114.0(5)
F4A C7A C6A 109.4(5)
C8 C7A C6A 104.0(3)
F2B C6B F1B 106(3)
F2B C6B C5 111(3)
F1B C6B C5 113(3)
F2B C6B C7B 110(2)
F1B C6B C7B 113(2)
C5 C6B C7B 103(2)
F3B C7B F4B 107(2)
F3B C7B C6B 115(2)
F4B C7B C6B 111(2)
F3B C7B C8 109(2)
F4B C7B C8 110(2)
C6B C7B C8 105(2)
C1 S1 C4 93.27(18)
C10 S2 C13 92.92(18)

loop_
_geom_bond_atom_site_label_1
_geom_bond_atom_site_label_2
_geom_bond_distance
C1 C2 1.375(5)
C1 C14 1.508(5)
C1 S1 1.715(4)
C2 C3 1.431(5)
C2 C5 1.477(5)
C3 C4 1.370(5)
C4 C16 1.472(5)
C4 S1 1.732(4)
C5 C9 1.356(5)
C5 C6B 1.46(4)
C5 C6A 1.510(6)
C8 F6 1.355(4)
C8 F5 1.355(4)
C8 C9 1.505(5)
C8 C7A 1.528(6)
C8 C7B 1.59(4)
C9 C11 1.476(5)
C10 C11 1.378(5)
C10 C15 1.498(5)
C10 S2 1.714(4)
C11 C12 1.430(5)
C12 C13 1.370(5)
C13 C22 1.483(5)
C13 S2 1.729(4)
C16 C21 1.394(5)
C16 C17 1.397(5)
C17 F7 1.347(4)
C17 C18 1.377(5)
C18 F8 1.342(4)
C18 C19 1.374(6)
C19 F9 1.337(4)
C19 C20 1.380(6)
C20 F10 1.346(5)
C20 C21 1.374(5)
C21 F11 1.352(4)
C22 C27 1.392(5)
C22 C23 1.394(5)
C23 F12 1.340(4)
C23 C24 1.386(5)
C24 F13 1.344(4)
C24 C25 1.359(6)
C25 F14 1.347(4)
C25 C26 1.380(6)
C26 F15 1.349(4)
C26 C27 1.384(5)
C27 F16 1.349(4)
C28 C29 1.368(7)
C28 C33 1.416(6)
C29 C30 1.392(7)
C30 C31 1.344(6)
C31 C32 1.416(6)
C32 C37 1.407(6)
C32 C33 1.422(5)
C33 C34 1.413(6)
C34 C35 1.369(6)
C35 C36 1.400(6)
C36 C37 1.362(6)
C6A F2A 1.359(6)
C6A F1A 1.363(7)
C6A C7A 1.537(6)
C7A F3A 1.342(6)
C7A F4A 1.362(8)
C6B F2B 1.36(2)
C6B F1B 1.36(2)
C6B C7B 1.533(19)
C7B F3B 1.34(2)
C7B F4B 1.36(2)

loop_
_geom_torsion_atom_site_label_1
_geom_torsion_atom_site_label_2
_geom_torsion_atom_site_label_3
_geom_torsion_atom_site_label_4
_geom_torsion
C14 C1 C2 C3 -179.7(4)
S1 C1 C2 C3 0.9(4)
C14 C1 C2 C5 1.1(6)
S1 C1 C2 C5 -178.3(3)
C1 C2 C3 C4 -1.6(5)
C5 C2 C3 C4 177.6(3)
C2 C3 C4 C16 -179.3(3)
C2 C3 C4 S1 1.5(4)
C1 C2 C5 C9 53.1(6)
C3 C2 C5 C9 -126.0(4)
C1 C2 C5 C6B -135.0(14)
C3 C2 C5 C6B 45.9(14)
C1 C2 C5 C6A -122.0(5)
C3 C2 C5 C6A 58.9(6)
C6B C5 C9 C11 -165.6(13)
C2 C5 C9 C11 6.6(6)
C6A C5 C9 C11 -177.9(4)
C6B C5 C9 C8 14.9(13)
C2 C5 C9 C8 -172.9(3)
C6A C5 C9 C8 2.5(5)
F6 C8 C9 C5 -136.9(3)
F5 C8 C9 C5 104.0(3)
C7A C8 C9 C5 -16.2(5)
C7B C8 C9 C5 0.2(10)
F6 C8 C9 C11 43.6(4)
F5 C8 C9 C11 -75.5(4)
C7A C8 C9 C11 164.3(4)
C7B C8 C9 C11 -179.4(10)
C15 C10 C11 C12 -176.3(3)
S2 C10 C11 C12 0.8(4)
C15 C10 C11 C9 1.4(6)
S2 C10 C11 C9 178.5(3)
C5 C9 C11 C10 43.8(6)
C8 C9 C11 C10 -136.7(4)
C5 C9 C11 C12 -138.7(4)
C8 C9 C11 C12 40.8(5)
C10 C11 C12 C13 -1.0(4)
C9 C11 C12 C13 -178.8(3)
C11 C12 C13 C22 178.7(3)
C11 C12 C13 S2 0.7(4)
C3 C4 C16 C21 158.1(4)
S1 C4 C16 C21 -22.7(5)
C3 C4 C16 C17 -21.7(6)
S1 C4 C16 C17 157.5(3)
C21 C16 C17 F7 -180.0(3)
C4 C16 C17 F7 -0.2(5)
C21 C16 C17 C18 2.4(5)
C4 C16 C17 C18 -177.8(3)
F7 C17 C18 F8 1.0(5)
C16 C17 C18 F8 178.7(3)
F7 C17 C18 C19 -179.8(3)
C16 C17 C18 C19 -2.1(6)
F8 C18 C19 F9 0.0(5)
C17 C18 C19 F9 -179.2(3)
F8 C18 C19 C20 179.5(3)
C17 C18 C19 C20 0.3(6)
F9 C19 C20 F10 1.1(6)
C18 C19 C20 F10 -178.4(3)
F9 C19 C20 C21 -179.6(3)
C18 C19 C20 C21 0.9(6)
F10 C20 C21 F11 -0.1(5)
C19 C20 C21 F11 -179.5(3)
F10 C20 C21 C16 178.8(3)
C19 C20 C21 C16 -0.5(6)
C17 C16 C21 F11 177.8(3)
C4 C16 C21 F11 -2.0(5)
C17 C16 C21 C20 -1.1(5)
C4 C16 C21 C20 179.1(4)
C12 C13 C22 C27 147.9(4)
S2 C13 C22 C27 -34.3(5)
C12 C13 C22 C23 -32.7(5)
S2 C13 C22 C23 145.1(3)
C27 C22 C23 F12 179.1(3)
C13 C22 C23 F12 -0.2(5)
C27 C22 C23 C24 0.5(5)
C13 C22 C23 C24 -178.9(3)
F12 C23 C24 F13 1.4(5)
C22 C23 C24 F13 -179.9(3)
F12 C23 C24 C25 -179.4(3)
C22 C23 C24 C25 -0.7(6)
F13 C24 C25 F14 -0.7(6)
C23 C24 C25 F14 -179.9(3)
F13 C24 C25 C26 179.6(3)
C23 C24 C25 C26 0.4(6)
F14 C25 C26 F15 0.8(6)
C24 C25 C26 F15 -179.5(3)
F14 C25 C26 C27 -179.7(3)
C24 C25 C26 C27 0.1(6)
F15 C26 C27 F16 -0.6(5)
C25 C26 C27 F16 179.9(3)
F15 C26 C27 C22 179.3(3)
C25 C26 C27 C22 -0.3(6)
C23 C22 C27 F16 179.8(3)
C13 C22 C27 F16 -0.8(5)
C23 C22 C27 C26 0.0(5)
C13 C22 C27 C26 179.3(3)
C33 C28 C29 C30 -0.9(7)
C28 C29 C30 C31 0.4(7)
C29 C30 C31 C32 0.1(7)
C30 C31 C32 C37 179.5(4)
C30 C31 C32 C33 0.0(6)
C29 C28 C33 C34 -178.2(4)
C29 C28 C33 C32 0.9(6)
C37 C32 C33 C34 -0.9(5)
C31 C32 C33 C34 178.7(3)
C37 C32 C33 C28 180.0(4)
C31 C32 C33 C28 -0.4(5)
C28 C33 C34 C35 179.4(4)
C32 C33 C34 C35 0.3(6)
C33 C34 C35 C36 0.3(6)
C34 C35 C36 C37 -0.4(6)
C35 C36 C37 C32 -0.2(6)
C31 C32 C37 C36 -178.7(4)
C33 C32 C37 C36 0.9(6)
C9 C5 C6A F2A 133.4(4)
C6B C5 C6A F2A 30(6)
C2 C5 C6A F2A -50.7(6)
C9 C5 C6A F1A -107.0(4)
C6B C5 C6A F1A 150(6)
C2 C5 C6A F1A 68.9(6)
C9 C5 C6A C7A 12.0(6)
C6B C5 C6A C7A -91(6)
C2 C5 C6A C7A -172.1(4)
F6 C8 C7A F3A -91.3(6)
F5 C8 C7A F3A 25.8(6)
C9 C8 C7A F3A 146.6(4)
C7B C8 C7A F3A 62(4)
F6 C8 C7A F4A 27.9(5)
F5 C8 C7A F4A 144.9(3)
C9 C8 C7A F4A -94.2(4)
C7B C8 C7A F4A -179(100)
F6 C8 C7A C6A 144.5(5)
F5 C8 C7A C6A -98.5(5)
C9 C8 C7A C6A 22.4(6)
C7B C8 C7A C6A -62(4)
F2A C6A C7A F3A 92.7(6)
F1A C6A C7A F3A -24.7(6)
C5 C6A C7A F3A -144.7(5)
F2A C6A C7A F4A -27.2(6)
F1A C6A C7A F4A -144.6(4)
C5 C6A C7A F4A 95.4(5)
F2A C6A C7A C8 -143.6(5)
F1A C6A C7A C8 99.0(4)
C5 C6A C7A C8 -21.0(7)
C9 C5 C6B F2B 94(2)
C2 C5 C6B F2B -79(2)
C6A C5 C6B F2B 176(7)
C9 C5 C6B F1B -146.0(19)
C2 C5 C6B F1B 41(3)
C6A C5 C6B F1B -65(6)
C9 C5 C6B C7B -23(2)
C2 C5 C6B C7B 163.5(13)
C6A C5 C6B C7B 58(5)
F2B C6B C7B F3B 144(3)
F1B C6B C7B F3B 25(4)
C5 C6B C7B F3B -98(3)
F2B C6B C7B F4B 22(4)
F1B C6B C7B F4B -97(3)
C5 C6B C7B F4B 141(3)
F2B C6B C7B C8 -97(3)
F1B C6B C7B C8 144(3)
C5 C6B C7B C8 22(2)
F6 C8 C7B F3B -120.1(17)
F5 C8 C7B F3B -4.8(19)
C9 C8 C7B F3B 109.8(18)
C7A C8 C7B F3B -151(5)
F6 C8 C7B F4B -3(2)
F5 C8 C7B F4B 112.3(17)
C9 C8 C7B F4B -133.1(17)
C7A C8 C7B F4B -34(3)
F6 C8 C7B C6B 116.3(16)
F5 C8 C7B C6B -128.4(15)
C9 C8 C7B C6B -13.8(17)
C7A C8 C7B C6B 85(4)
C2 C1 S1 C4 -0.1(3)
C14 C1 S1 C4 -179.5(3)
C3 C4 S1 C1 -0.8(3)
C16 C4 S1 C1 179.9(3)
C11 C10 S2 C13 -0.4(3)
C15 C10 S2 C13 177.1(3)
C12 C13 S2 C10 -0.2(3)
C22 C13 S2 C10 -178.4(3)
